data_2242362
loop_
_publ_author_name
'Lai, Lee Chin'
'Rahman, Che Nursarah Binti Che Abdul'
'Tahir, M. Ibrahim M.'
'Ravoof, Thahira B. S. A.'
'Jotani, Mukesh M.'
'Tiekink, Edward R. T.'

_publ_section_title
;
 3-Methyl-1-{(<i>E</i>)-[1-(4-methylpyridin-2-yl)ethylidene]amino}thiourea:
 crystal structure and Hirshfeld surface analysis
;
_journal_coeditor_code HB7729
_journal_issue 2
_journal_name_full 'Acta Crystallographica Section E'
_journal_page_first 256
_journal_page_last 260
_journal_paper_doi 10.1107/S2056989018001305
_journal_volume 74
_journal_year 2018
_chemical_formula_iupac 'C10 H14 N4 S'
_chemical_formula_moiety 'C10 H14 N4 S'
_chemical_formula_sum 'C10 H14 N4 S'
_chemical_formula_weight 222.31
_chemical_name_systematic
;
3-Methyl-1-{(<i>E</i>)-[1-(4-methylpyridin-2-yl)ethylidene]amino}thiourea
;
_space_group_crystal_system monoclinic
_space_group_IT_number 14
_space_group_name_Hall '-P 2ybc'
_space_group_name_H-M_alt 'P 1 21/c 1'
_symmetry_space_group_name_Hall '-P 2ybc'
_symmetry_space_group_name_H-M 'P 1 21/c 1'
_atom_sites_solution_hydrogens mixed
_atom_sites_solution_primary direct
_audit_creation_method SHELXL-2014/7
_cell_angle_alpha 90
_cell_angle_beta 113.391(4)
_cell_angle_gamma 90
_cell_formula_units_Z 4
_cell_length_a 8.8108(3)
_cell_length_b 14.9044(4)
_cell_length_c 9.3583(3)
_cell_measurement_reflns_used 9894
_cell_measurement_temperature 100(2)
_cell_measurement_theta_max 71.2024
_cell_measurement_theta_min 2.9625
_cell_volume 1127.93(7)
_computing_cell_refinement
;
CrysAlis PRO (Agilent, 2011)
;
_computing_data_collection
;
CrysAlis PRO (Agilent, 2011)
;
_computing_data_reduction
;
CrysAlis PRO (Agilent, 2011)
;
_computing_molecular_graphics
;
ORTEP-3 for Windows (Farrugia, 2012) and DIAMOND (Brandenburg,
2006)
;
_computing_publication_material
;
publCIF (Westrip, 2010)
;
_computing_structure_refinement
;
SHELXL2014 (Sheldrick, 2015)
;
_computing_structure_solution
;
SHELXS97 (Sheldrick, 2008)
;
_diffrn_ambient_temperature 100(2)
_diffrn_detector_area_resol_mean 16.1952
_diffrn_measured_fraction_theta_full 1.000
_diffrn_measured_fraction_theta_max 0.995
_diffrn_measurement_device_type 'Rigaku Oxford Diffraction Gemini E'
_diffrn_measurement_method '\w scan'
_diffrn_radiation_monochromator Mirror
_diffrn_radiation_source 'Enhance X-ray source'
_diffrn_radiation_type CuK\a
_diffrn_radiation_wavelength 1.5418
_diffrn_reflns_av_R_equivalents 0.0336
_diffrn_reflns_limit_h_max 10
_diffrn_reflns_limit_h_min -10
_diffrn_reflns_limit_k_max 17
_diffrn_reflns_limit_k_min -18
_diffrn_reflns_limit_l_max 11
_diffrn_reflns_limit_l_min -11
_diffrn_reflns_number 21767
_diffrn_reflns_theta_full 67.680
_diffrn_reflns_theta_max 71.338
_diffrn_reflns_theta_min 5.470
_diffrn_standards_decay_% 0
_diffrn_standards_interval_count 0
_diffrn_standards_interval_time 0
_diffrn_standards_number 0
_exptl_absorpt_coefficient_mu 2.330
_exptl_absorpt_correction_T_max 1.00000
_exptl_absorpt_correction_T_min 0.85196
_exptl_absorpt_correction_type multi-scan
_exptl_absorpt_process_details
;
(CrysAlis PRO; Agilent, 2011)
;
_exptl_crystal_colour brown
_exptl_crystal_density_diffrn 1.309
_exptl_crystal_description plate
_exptl_crystal_F_000 472
_exptl_crystal_size_max 0.150
_exptl_crystal_size_mid 0.130
_exptl_crystal_size_min 0.030
_refine_diff_density_max 0.408
_refine_diff_density_min -0.229
_refine_ls_extinction_method none
_refine_ls_goodness_of_fit_ref 1.019
_refine_ls_hydrogen_treatment mixed
_refine_ls_matrix_type full
_refine_ls_number_parameters 145
_refine_ls_number_reflns 2184
_refine_ls_number_restraints 2
_refine_ls_restrained_S_all 1.019
_refine_ls_R_factor_all 0.0388
_refine_ls_R_factor_gt 0.0348
_refine_ls_shift/su_max 0.001
_refine_ls_shift/su_mean 0.000
_refine_ls_structure_factor_coef Fsqd
_refine_ls_weighting_details 'w=1/[\s^2^(Fo^2^)+(0.0630P)^2^+0.4965P] where P=(Fo^2^+2Fc^2^)/3'
_refine_ls_weighting_scheme calc
_refine_ls_wR_factor_gt 0.0935
_refine_ls_wR_factor_ref 0.0973
_reflns_number_gt 1995
_reflns_number_total 2184
_reflns_threshold_expression 'I > 2\s(I)'
_cod_data_source_file hb7729sup1.cif
_cod_data_source_block I
_cod_database_code 2242362
_shelx_space_group_comment
;
The symmetry employed for this shelxl refinement is uniquely defined
by the following loop, which should always be used as a source of
symmetry information in preference to the above space-group names.
They are only intended as comments.
;
_shelx_estimated_absorpt_t_min 0.721
_shelx_estimated_absorpt_t_max 0.933

loop_
_space_group_symop_operation_xyz
'x, y, z'
'-x, y+1/2, -z+1/2'
'-x, -y, -z'
'x, -y-1/2, z-1/2'

loop_
_atom_site_type_symbol
_atom_site_label
_atom_site_fract_x
_atom_site_fract_y
_atom_site_fract_z
_atom_site_U_iso_or_equiv
_atom_site_adp_type
_atom_site_calc_flag
_atom_site_occupancy
S S1 1.01197(4) 0.43326(2) 0.80392(4) 0.01660(14) Uani d 1
N N1 0.78625(16) 0.52040(9) 0.56429(14) 0.0167(3) Uani d 1
H H1N 0.728(2) 0.5689(9) 0.527(2) 0.020 Uiso d 1
N N2 0.85960(15) 0.58621(8) 0.80403(14) 0.0151(3) Uani d 1
H H2N 0.908(2) 0.5811(12) 0.9041(11) 0.018 Uiso d 1
N N3 0.73527(15) 0.64746(8) 0.73280(14) 0.0151(3) Uani d 1
N N4 0.57917(15) 0.85680(9) 0.79338(14) 0.0169(3) Uani d 1
C C1 0.87633(17) 0.51659(10) 0.71665(16) 0.0142(3) Uani d 1
C C2 0.7888(2) 0.45156(11) 0.45507(18) 0.0206(3) Uani d 1
H H2A 0.9018 0.4289 0.4860 0.031 Uiso calc 1
H H2B 0.7508 0.4772 0.3502 0.031 Uiso calc 1
H H2C 0.7155 0.4022 0.4554 0.031 Uiso calc 1
C C3 0.73564(17) 0.72169(10) 0.80323(16) 0.0137(3) Uani d 1
C C4 0.86453(18) 0.75205(10) 0.95558(17) 0.0176(3) Uani d 1
H H4A 0.8263 0.7403 1.0389 0.026 Uiso calc 1
H H4B 0.8841 0.8165 0.9508 0.026 Uiso calc 1
H H4C 0.9676 0.7192 0.9768 0.026 Uiso calc 1
C C5 0.59425(17) 0.78267(10) 0.71764(16) 0.0144(3) Uani d 1
C C6 0.45183(19) 0.91141(11) 0.71570(19) 0.0201(3) Uani d 1
H H6 0.4387 0.9638 0.7675 0.024 Uiso calc 1
C C7 0.33818(18) 0.89648(11) 0.56488(18) 0.0198(3) Uani d 1
H H7 0.2515 0.9381 0.5154 0.024 Uiso calc 1
C C8 0.35303(17) 0.81950(10) 0.48712(16) 0.0168(3) Uani d 1
C C9 0.48424(17) 0.76211(10) 0.56638(16) 0.0153(3) Uani d 1
H H9 0.4989 0.7089 0.5175 0.018 Uiso calc 1
C C10 0.23240(19) 0.79716(11) 0.32435(18) 0.0205(3) Uani d 1
H H10A 0.2929 0.7874 0.2576 0.031 Uiso calc 1
H H10B 0.1546 0.8470 0.2830 0.031 Uiso calc 1
H H10C 0.1714 0.7426 0.3267 0.031 Uiso calc 1

loop_
_atom_site_aniso_label
_atom_site_aniso_U_11
_atom_site_aniso_U_22
_atom_site_aniso_U_33
_atom_site_aniso_U_12
_atom_site_aniso_U_13
_atom_site_aniso_U_23
S1 0.0203(2) 0.0138(2) 0.0143(2) 0.00414(13) 0.00545(15) 0.00082(13)
N1 0.0217(6) 0.0131(6) 0.0134(6) 0.0032(5) 0.0050(5) 0.0000(5)
N2 0.0174(6) 0.0140(6) 0.0111(6) 0.0029(5) 0.0028(5) 0.0006(5)
N3 0.0158(6) 0.0148(6) 0.0144(6) 0.0029(5) 0.0057(5) 0.0017(5)
N4 0.0178(6) 0.0160(7) 0.0171(6) 0.0018(5) 0.0072(5) -0.0005(5)
C1 0.0152(7) 0.0125(7) 0.0161(7) -0.0017(5) 0.0073(5) 0.0008(5)
C2 0.0278(8) 0.0167(8) 0.0158(7) 0.0015(6) 0.0072(6) -0.0027(6)
C3 0.0158(7) 0.0143(7) 0.0126(7) 0.0000(5) 0.0073(5) 0.0008(5)
C4 0.0193(7) 0.0141(7) 0.0166(7) 0.0020(6) 0.0042(6) -0.0023(6)
C5 0.0161(7) 0.0134(7) 0.0156(7) -0.0002(5) 0.0082(6) 0.0013(5)
C6 0.0216(7) 0.0157(8) 0.0228(8) 0.0035(6) 0.0086(6) -0.0022(6)
C7 0.0174(7) 0.0185(8) 0.0223(8) 0.0043(6) 0.0067(6) 0.0022(6)
C8 0.0162(7) 0.0189(8) 0.0158(7) 0.0000(6) 0.0069(6) 0.0033(6)
C9 0.0182(7) 0.0143(7) 0.0149(7) 0.0005(6) 0.0081(6) 0.0000(5)
C10 0.0204(7) 0.0221(8) 0.0166(7) 0.0028(6) 0.0050(6) 0.0028(6)

loop_
_atom_type_symbol
_atom_type_description
_atom_type_scat_dispersion_real
_atom_type_scat_dispersion_imag
_atom_type_scat_source
C C 0.0181 0.0091 'International Tables Vol C Tables 4.2.6.8 and 6.1.1.4'
H H 0.0000 0.0000 'International Tables Vol C Tables 4.2.6.8 and 6.1.1.4'
N N 0.0311 0.0180 'International Tables Vol C Tables 4.2.6.8 and 6.1.1.4'
S S 0.3331 0.5567 'International Tables Vol C Tables 4.2.6.8 and 6.1.1.4'

loop_
_geom_angle_atom_site_label_1
_geom_angle_atom_site_label_2
_geom_angle_atom_site_label_3
_geom_angle
C1 N1 C2 123.66(13)
C1 N1 H1N 117.9(13)
C2 N1 H1N 118.3(13)
C1 N2 N3 117.92(12)
C1 N2 H2N 117.3(12)
N3 N2 H2N 122.4(12)
C3 N3 N2 118.81(12)
C5 N4 C6 116.62(12)
N1 C1 N2 116.71(13)
N1 C1 S1 123.75(11)
N2 C1 S1 119.50(11)
N1 C2 H2A 109.5
N1 C2 H2B 109.5
H2A C2 H2B 109.5
N1 C2 H2C 109.5
H2A C2 H2C 109.5
H2B C2 H2C 109.5
N3 C3 C5 114.63(12)
N3 C3 C4 126.45(13)
C5 C3 C4 118.89(12)
C3 C4 H4A 109.5
C3 C4 H4B 109.5
H4A C4 H4B 109.5
C3 C4 H4C 109.5
H4A C4 H4C 109.5
H4B C4 H4C 109.5
N4 C5 C9 122.66(13)
N4 C5 C3 116.91(12)
C9 C5 C3 120.42(13)
N4 C6 C7 124.37(14)
N4 C6 H6 117.8
C7 C6 H6 117.8
C6 C7 C8 118.98(14)
C6 C7 H7 120.5
C8 C7 H7 120.5
C7 C8 C9 117.28(13)
C7 C8 C10 122.34(14)
C9 C8 C10 120.38(14)
C8 C9 C5 120.08(14)
C8 C9 H9 120.0
C5 C9 H9 120.0
C8 C10 H10A 109.5
C8 C10 H10B 109.5
H10A C10 H10B 109.5
C8 C10 H10C 109.5
H10A C10 H10C 109.5
H10B C10 H10C 109.5

loop_
_geom_bond_atom_site_label_1
_geom_bond_atom_site_label_2
_geom_bond_distance
S1 C1 1.6920(15)
N1 C1 1.3295(18)
N1 C2 1.4547(19)
N1 H1N 0.873(9)
N2 C1 1.3649(19)
N2 N3 1.3776(17)
N2 H2N 0.864(9)
N3 C3 1.2872(19)
N4 C5 1.3474(19)
N4 C6 1.342(2)
C2 H2A 0.9800
C2 H2B 0.9800
C2 H2C 0.9800
C3 C5 1.4923(19)
C3 C4 1.4971(19)
C4 H4A 0.9800
C4 H4B 0.9800
C4 H4C 0.9800
C5 C9 1.396(2)
C6 C7 1.386(2)
C6 H6 0.9500
C7 C8 1.392(2)
C7 H7 0.9500
C8 C9 1.392(2)
C8 C10 1.508(2)
C9 H9 0.9500
C10 H10A 0.9800
C10 H10B 0.9800
C10 H10C 0.9800

loop_
_geom_hbond_atom_site_label_D
_geom_hbond_atom_site_label_H
_geom_hbond_atom_site_label_A
_geom_hbond_site_symmetry_A
_geom_hbond_distance_DH
_geom_hbond_distance_HA
_geom_hbond_distance_DA
_geom_hbond_angle_DHA
N1 H1N N3 . 0.875(15) 2.233(16) 2.6148(18) 106.1(13)
N1 H1N N4 4_575 0.875(15) 2.334(17) 3.0714(18) 142.0(14)
N2 H2N S1 3_767 0.865(10) 2.546(10) 3.3955(13) 167.8(16)
C10 H10A Cg1 4_575 0.98 2.89 3.7546(18) 147

loop_
_geom_torsion_atom_site_label_1
_geom_torsion_atom_site_label_2
_geom_torsion_atom_site_label_3
_geom_torsion_atom_site_label_4
_geom_torsion
C1 N2 N3 C3 -167.44(13)
C2 N1 C1 N2 -179.61(13)
C2 N1 C1 S1 2.5(2)
N3 N2 C1 N1 9.20(19)
N3 N2 C1 S1 -172.80(10)
N2 N3 C3 C5 -178.98(11)
N2 N3 C3 C4 3.2(2)
C6 N4 C5 C9 -0.3(2)
C6 N4 C5 C3 179.94(13)
N3 C3 C5 N4 173.16(12)
C4 C3 C5 N4 -8.85(19)
N3 C3 C5 C9 -6.6(2)
C4 C3 C5 C9 171.34(13)
C5 N4 C6 C7 -0.5(2)
N4 C6 C7 C8 1.0(2)
C6 C7 C8 C9 -0.8(2)
C6 C7 C8 C10 178.57(15)
C7 C8 C9 C5 0.1(2)
C10 C8 C9 C5 -179.24(13)
N4 C5 C9 C8 0.4(2)
C3 C5 C9 C8 -179.77(13)

_cod_database_fobs_code 2242362
